data_7718934
loop_
_publ_author_name
'Chan, Tek Long'
'Zhang, Jie'
'Xie, Zuowei'

_publ_section_title
;
 Carboranyl diphosphenes: synthesis, structure and reactivity.
;
_journal_issue 28
_journal_name_full 'Dalton transactions (Cambridge, England : 2003)'
_journal_page_first 10946
_journal_page_last 10955
_journal_paper_doi 10.1039/d5dt01239b
_journal_volume 54
_journal_year 2025
_chemical_formula_sum 'C34 H66 B20 N2 O P2 Si'
_chemical_formula_weight 825.11
_space_group_crystal_system monoclinic
_space_group_IT_number 15
_space_group_name_Hall '-C 2yc'
_space_group_name_H-M_alt 'C 1 2/c 1'
_atom_sites_solution_hydrogens mixed
_audit_creation_method SHELXL-2014/6
_audit_update_record
;
2025-04-24 deposited with the CCDC.	2025-06-18 downloaded from the CCDC.
;
_cell_angle_alpha 90
_cell_angle_beta 105.9832(19)
_cell_angle_gamma 90
_cell_formula_units_Z 4
_cell_length_a 23.6871(10)
_cell_length_b 9.9333(4)
_cell_length_c 23.7877(11)
_cell_measurement_reflns_used 141
_cell_measurement_temperature 296(2)
_cell_measurement_theta_max 15
_cell_measurement_theta_min 15
_cell_volume 5380.7(4)
_computing_cell_refinement 'BRUKER KAPPA APEXII DUO DIFFRACTOMETER'
_computing_data_collection 'BRUKER KAPPA APEXII DUO DIFFRACTOMETER'
_computing_data_reduction 'BRUKER KAPPA APEXII DUO DIFFRACTOMETER'
_computing_molecular_graphics 'BRUKER SHELXTL'
_computing_publication_material 'BRUKER SHELXTL'
_computing_structure_refinement 'SHELXL-2014/6 (Sheldrick, 2014)'
_diffrn_ambient_temperature 296(2)
_diffrn_measured_fraction_theta_full 0.999
_diffrn_measured_fraction_theta_max 0.999
_diffrn_measurement_device_type 'BRUKER KAPPA APEXII DUO DIFFRACTOMETER'
_diffrn_measurement_method 'PHI & OMEGA SCAN'
_diffrn_radiation_type MoK\a
_diffrn_radiation_wavelength 0.71073
_diffrn_reflns_av_R_equivalents 0.0334
_diffrn_reflns_av_unetI/netI 0.0262
_diffrn_reflns_Laue_measured_fraction_full 0.999
_diffrn_reflns_Laue_measured_fraction_max 0.999
_diffrn_reflns_limit_h_max 26
_diffrn_reflns_limit_h_min -28
_diffrn_reflns_limit_k_max 11
_diffrn_reflns_limit_k_min -11
_diffrn_reflns_limit_l_max 26
_diffrn_reflns_limit_l_min -28
_diffrn_reflns_number 25188
_diffrn_reflns_point_group_measured_fraction_full 0.999
_diffrn_reflns_point_group_measured_fraction_max 0.999
_diffrn_reflns_theta_full 25.242
_diffrn_reflns_theta_max 25.250
_diffrn_reflns_theta_min 1.789
_exptl_absorpt_coefficient_mu 0.131
_exptl_absorpt_correction_T_max 0.7456
_exptl_absorpt_correction_T_min 0.6184
_exptl_absorpt_correction_type multi-scan
_exptl_crystal_colour colourless
_exptl_crystal_density_diffrn 1.019
_exptl_crystal_description block
_exptl_crystal_F_000 1744
_exptl_crystal_size_max 0.500
_exptl_crystal_size_mid 0.400
_exptl_crystal_size_min 0.300
_refine_diff_density_max 0.818
_refine_diff_density_min -0.268
_refine_diff_density_rms 0.114
_refine_ls_extinction_method none
_refine_ls_goodness_of_fit_ref 1.131
_refine_ls_hydrogen_treatment riding
_refine_ls_matrix_type full
_refine_ls_number_parameters 307
_refine_ls_number_reflns 4870
_refine_ls_number_restraints 0
_refine_ls_restrained_S_all 1.131
_refine_ls_R_factor_all 0.0868
_refine_ls_R_factor_gt 0.0701
_refine_ls_shift/su_max 0.000
_refine_ls_shift/su_mean 0.000
_refine_ls_structure_factor_coef Fsqd
_refine_ls_weighting_details 'w=1/[\s^2^(Fo^2^)+(0.1413P)^2^+2.0937P] where P=(Fo^2^+2Fc^2^)/3'
_refine_ls_weighting_scheme calc
_refine_ls_wR_factor_gt 0.2039
_refine_ls_wR_factor_ref 0.2222
_reflns_Friedel_coverage 0.000
_reflns_number_gt 3781
_reflns_number_total 4870
_reflns_threshold_expression 'I > 2\s(I)'
_cod_data_source_file d5dt01239b2.cif
_cod_data_source_block 14
_cod_depositor_comments 'Adding full bibliography for 7718922--7718935.cif.'
_cod_original_sg_symbol_H-M 'C 2/c'
_cod_database_code 7718934
_shelx_space_group_comment
;
The symmetry employed for this shelxl refinement is uniquely defined
by the following loop, which should always be used as a source of
symmetry information in preference to the above space-group names.
They are only intended as comments.
;
_shelx_estimated_absorpt_t_min 0.937
_shelx_estimated_absorpt_t_max 0.962
_shelxl_version_number 2014/6

loop_
_space_group_symop_operation_xyz
'x, y, z'
'-x, y, -z+1/2'
'x+1/2, y+1/2, z'
'-x+1/2, y+1/2, -z+1/2'
'-x, -y, -z'
'x, -y, z-1/2'
'-x+1/2, -y+1/2, -z'
'x+1/2, -y+1/2, z-1/2'

loop_
_atom_site_label
_atom_site_type_symbol
_atom_site_fract_x
_atom_site_fract_y
_atom_site_fract_z
_atom_site_U_iso_or_equiv
_atom_site_adp_type
_atom_site_occupancy
_atom_site_site_symmetry_order
_atom_site_calc_flag
_atom_site_refinement_flags_posn
_atom_site_refinement_flags_adp
_atom_site_refinement_flags_occupancy
_atom_site_disorder_assembly
_atom_site_disorder_group
O1 O 0.7940(5) 0.3539(10) 0.1579(4) 0.151(3) Uani 0.5 1 d . . P . .
Si1 Si 0.51906(7) 0.33034(14) 0.24032(8) 0.0576(4) Uani 0.5 1 d . . P . .
P1 P 0.46665(3) 0.65131(6) 0.20762(3) 0.0427(2) Uani 1 1 d . . . . .
N1 N 0.41226(9) 0.5600(2) 0.09592(9) 0.0475(5) Uani 1 1 d . . . . .
C1 C 0.48110(11) 0.7159(3) 0.08507(10) 0.0444(6) Uani 1 1 d . . . . .
C2 C 0.51419(10) 0.7062(2) 0.16019(10) 0.0411(5) Uani 1 1 d . . . . .
C11 C 0.41866(11) 0.6565(3) 0.06331(11) 0.0456(6) Uani 1 1 d . . . . .
C12 C 0.37380(12) 0.7173(3) 0.00956(12) 0.0599(7) Uani 1 1 d . . . . .
C13 C 0.39843(15) 0.7175(4) -0.04441(13) 0.0794(10) Uani 1 1 d . . . . .
H13A H 0.4347 0.7666 -0.0354 0.119 Uiso 1 1 calc R U . . .
H13B H 0.4052 0.6265 -0.0545 0.119 Uiso 1 1 calc R U . . .
H13C H 0.3706 0.7595 -0.0768 0.119 Uiso 1 1 calc R U . . .
C14 C 0.35752(17) 0.8613(4) 0.02413(17) 0.0821(11) Uani 1 1 d . . . . .
H14A H 0.3925 0.9148 0.0365 0.123 Uiso 1 1 calc R U . . .
H14B H 0.3314 0.9011 -0.0100 0.123 Uiso 1 1 calc R U . . .
H14C H 0.3385 0.8576 0.0549 0.123 Uiso 1 1 calc R U . . .
C15 C 0.31638(14) 0.6368(4) -0.00992(15) 0.0811(11) Uani 1 1 d . . . . .
H15A H 0.2904 0.6794 -0.0434 0.122 Uiso 1 1 calc R U . . .
H15B H 0.3248 0.5468 -0.0200 0.122 Uiso 1 1 calc R U . . .
H15C H 0.2981 0.6338 0.0214 0.122 Uiso 1 1 calc R U . . .
C16 C 0.36230(11) 0.4799(3) 0.09252(11) 0.0547(7) Uani 1 1 d . . . . .
C17 C 0.32239(13) 0.5197(4) 0.12261(14) 0.0746(10) Uani 1 1 d . . . . .
H17A H 0.3273 0.5999 0.1436 0.089 Uiso 1 1 calc R U . . .
C18 C 0.27442(17) 0.4345(6) 0.12016(19) 0.1085(17) Uani 1 1 d . . . . .
H18A H 0.2462 0.4606 0.1385 0.130 Uiso 1 1 calc R U . . .
C19 C 0.2683(2) 0.3138(6) 0.0913(2) 0.1163(18) Uani 1 1 d . . . . .
H19A H 0.2364 0.2586 0.0904 0.140 Uiso 1 1 calc R U . . .
C20 C 0.30917(18) 0.2747(5) 0.0638(2) 0.0999(13) Uani 1 1 d . . . . .
H20A H 0.3051 0.1923 0.0446 0.120 Uiso 1 1 calc R U . . .
C21 C 0.35687(15) 0.3571(4) 0.06428(16) 0.0743(9) Uani 1 1 d . . . . .
H21A H 0.3848 0.3297 0.0458 0.089 Uiso 1 1 calc R U . . .
C22 C 0.5000 0.5029(4) 0.2500 0.0776(16) Uani 1 2 d S T P . .
C23 C 0.4758(2) 0.2445(4) 0.1829(2) 0.1177(17) Uani 1 1 d . . . . .
H23A H 0.4974 0.2262 0.1550 0.177 Uiso 1 1 calc R U . . .
H23B H 0.4638 0.1611 0.1965 0.177 Uiso 1 1 calc R U . . .
H23C H 0.4418 0.2974 0.1647 0.177 Uiso 1 1 calc R U . . .
C24 C 0.5950(3) 0.3295(7) 0.2346(4) 0.087(2) Uani 0.5 1 d . . P . .
H24A H 0.5946 0.3305 0.1942 0.130 Uiso 0.5 1 calc R U P . .
H24B H 0.6153 0.4077 0.2538 0.130 Uiso 0.5 1 calc R U P . .
H24C H 0.6148 0.2499 0.2530 0.130 Uiso 0.5 1 calc R U P . .
C25 C 0.7589(6) 0.3163(12) 0.1879(5) 0.127(4) Uani 0.5 1 d . . P . .
H25A H 0.7788 0.2566 0.2194 0.152 Uiso 0.5 1 calc R U P . .
H25B H 0.7249 0.2702 0.1632 0.152 Uiso 0.5 1 calc R U P . .
C26 C 0.7410(5) 0.4462(19) 0.2117(5) 0.161(6) Uani 0.5 1 d . . P . .
H26A H 0.7042 0.4803 0.1868 0.193 Uiso 0.5 1 calc R U P . .
H26B H 0.7372 0.4341 0.2510 0.193 Uiso 0.5 1 calc R U P . .
C27 C 0.7906(8) 0.5370(10) 0.2114(5) 0.150(5) Uani 0.5 1 d . . P . .
H27A H 0.7773 0.6280 0.2001 0.180 Uiso 0.5 1 calc R U P . .
H27B H 0.8199 0.5387 0.2490 0.180 Uiso 0.5 1 calc R U P . .
C28 C 0.8124(6) 0.4716(13) 0.1672(6) 0.133(4) Uani 0.5 1 d . . P . .
H28A H 0.8002 0.5226 0.1311 0.160 Uiso 0.5 1 calc R U P . .
H28B H 0.8550 0.4708 0.1797 0.160 Uiso 0.5 1 calc R U P . .
B3 B 0.53607(12) 0.5977(3) 0.11406(13) 0.0467(7) Uani 1 1 d . . . . .
H3 H 0.5281 0.4886 0.1133 0.056 Uiso 1 1 calc R U . . .
B4 B 0.53350(14) 0.6927(3) 0.04912(14) 0.0550(8) Uani 1 1 d . . . . .
H4 H 0.5248 0.6441 0.0060 0.066 Uiso 1 1 calc R U . . .
B5 B 0.50638(17) 0.8555(3) 0.05763(15) 0.0607(9) Uani 1 1 d . . . . .
H5 H 0.4802 0.9134 0.0200 0.073 Uiso 1 1 calc R U . . .
B6 B 0.49132(15) 0.8605(3) 0.12720(14) 0.0520(7) Uani 1 1 d . . . . .
H6 H 0.4547 0.9188 0.1350 0.062 Uiso 1 1 calc R U . . .
B7 B 0.58745(13) 0.6788(3) 0.17372(14) 0.0529(8) Uani 1 1 d . . . . .
H7 H 0.6138 0.6217 0.2115 0.064 Uiso 1 1 calc R U . . .
B8 B 0.60120(14) 0.6707(4) 0.10411(15) 0.0591(8) Uani 1 1 d . . . . .
H8 H 0.6367 0.6079 0.0966 0.071 Uiso 1 1 calc R U . . .
B9 B 0.58243(17) 0.8304(4) 0.06945(17) 0.0682(10) Uani 1 1 d . . . . .
H9 H 0.6060 0.8719 0.0395 0.082 Uiso 1 1 calc R U . . .
B10 B 0.55614(17) 0.9351(4) 0.11768(17) 0.0671(10) Uani 1 1 d . . . . .
H10 H 0.5622 1.0449 0.1192 0.080 Uiso 1 1 calc R U . . .
B11 B 0.55962(15) 0.8409(3) 0.18156(15) 0.0567(8) Uani 1 1 d . . . . .
H11 H 0.5677 0.8895 0.2246 0.068 Uiso 1 1 calc R U . . .
B12 B 0.61569(16) 0.8221(4) 0.14599(16) 0.0654(9) Uani 1 1 d . . . . .
H12 H 0.6607 0.8584 0.1655 0.079 Uiso 1 1 calc R U . . .
H22A H 0.553(3) 0.500(6) 0.241(3) 0.077(19) Uiso 0.5 1 d . . P . .

loop_
_atom_site_aniso_label
_atom_site_aniso_U_11
_atom_site_aniso_U_22
_atom_site_aniso_U_33
_atom_site_aniso_U_23
_atom_site_aniso_U_13
_atom_site_aniso_U_12
O1 0.189(9) 0.125(7) 0.156(8) 0.010(6) 0.078(7) 0.038(6)
Si1 0.0623(11) 0.0392(8) 0.0672(10) -0.0027(7) 0.0107(7) 0.0048(6)
P1 0.0429(4) 0.0476(4) 0.0430(4) -0.0003(3) 0.0209(3) -0.0052(3)
N1 0.0435(11) 0.0561(13) 0.0459(11) 0.0021(10) 0.0174(9) -0.0055(10)
C1 0.0474(14) 0.0470(14) 0.0443(13) 0.0047(10) 0.0217(11) -0.0021(11)
C2 0.0421(13) 0.0418(13) 0.0443(12) 0.0021(10) 0.0202(10) -0.0017(10)
C11 0.0434(14) 0.0559(15) 0.0424(12) 0.0004(11) 0.0202(11) 0.0015(11)
C12 0.0529(16) 0.076(2) 0.0514(15) 0.0129(14) 0.0158(12) 0.0058(14)
C13 0.075(2) 0.114(3) 0.0505(16) 0.0165(18) 0.0195(15) -0.001(2)
C14 0.079(2) 0.084(2) 0.084(2) 0.0233(19) 0.0239(19) 0.0302(19)
C15 0.0539(18) 0.118(3) 0.0627(19) 0.0205(19) 0.0022(15) -0.0001(18)
C16 0.0436(14) 0.0735(19) 0.0468(14) 0.0082(13) 0.0121(11) -0.0103(13)
C17 0.0520(17) 0.113(3) 0.0632(18) 0.0009(18) 0.0239(14) -0.0156(17)
C18 0.058(2) 0.191(5) 0.084(3) 0.015(3) 0.0321(19) -0.032(3)
C19 0.084(3) 0.155(5) 0.101(3) 0.015(3) 0.011(3) -0.069(3)
C20 0.084(3) 0.098(3) 0.105(3) -0.003(2) 0.004(2) -0.043(2)
C21 0.064(2) 0.082(2) 0.075(2) -0.0053(17) 0.0147(16) -0.0189(17)
C22 0.150(5) 0.039(2) 0.045(2) 0.000 0.030(3) 0.000
C23 0.149(4) 0.057(2) 0.158(4) -0.034(3) 0.061(4) -0.004(2)
C24 0.079(5) 0.068(4) 0.116(6) -0.003(4) 0.029(4) 0.025(4)
C25 0.135(10) 0.133(9) 0.096(7) 0.007(6) 0.003(7) -0.006(8)
C26 0.101(7) 0.302(19) 0.088(6) 0.073(10) 0.040(6) 0.109(10)
C27 0.276(18) 0.075(6) 0.091(7) 0.026(5) 0.035(9) 0.045(8)
C28 0.164(11) 0.104(8) 0.156(10) 0.030(7) 0.084(9) 0.048(8)
B3 0.0419(15) 0.0531(17) 0.0511(15) -0.0029(13) 0.0229(12) 0.0030(13)
B4 0.0513(17) 0.071(2) 0.0522(17) 0.0020(15) 0.0295(14) -0.0043(15)
B5 0.072(2) 0.0571(19) 0.0614(19) 0.0154(15) 0.0324(17) -0.0067(16)
B6 0.064(2) 0.0394(15) 0.0596(18) 0.0038(13) 0.0293(15) -0.0016(14)
B7 0.0388(15) 0.066(2) 0.0579(17) -0.0014(15) 0.0204(13) -0.0053(14)
B8 0.0435(17) 0.079(2) 0.0626(19) 0.0005(16) 0.0281(14) -0.0049(15)
B9 0.067(2) 0.082(2) 0.067(2) 0.0101(18) 0.0375(18) -0.0182(19)
B10 0.078(2) 0.057(2) 0.075(2) 0.0049(17) 0.0353(19) -0.0181(18)
B11 0.059(2) 0.0558(19) 0.0606(18) -0.0077(14) 0.0263(15) -0.0186(15)
B12 0.057(2) 0.081(2) 0.066(2) -0.0028(18) 0.0303(16) -0.0220(18)

loop_
_atom_type_symbol
_atom_type_description
_atom_type_scat_dispersion_real
_atom_type_scat_dispersion_imag
_atom_type_scat_source
C C 0.0033 0.0016 'International Tables Vol C Tables 4.2.6.8 and 6.1.1.4'
H H 0.0000 0.0000 'International Tables Vol C Tables 4.2.6.8 and 6.1.1.4'
B B 0.0013 0.0007 'International Tables Vol C Tables 4.2.6.8 and 6.1.1.4'
N N 0.0061 0.0033 'International Tables Vol C Tables 4.2.6.8 and 6.1.1.4'
Si Si 0.0817 0.0704 'International Tables Vol C Tables 4.2.6.8 and 6.1.1.4'
P P 0.1023 0.0942 'International Tables Vol C Tables 4.2.6.8 and 6.1.1.4'
O O 0.0106 0.0060 'International Tables Vol C Tables 4.2.6.8 and 6.1.1.4'

loop_
_geom_angle_atom_site_label_1
_geom_angle_atom_site_label_2
_geom_angle_atom_site_label_3
_geom_angle
_geom_angle_site_symmetry_1
_geom_angle_site_symmetry_3
_geom_angle_publ_flag
C28 O1 C25 114.8(11) . . ?
Si1 Si1 C23 87.4(2) 2_655 . ?
Si1 Si1 C22 71.90(7) 2_655 . ?
C23 Si1 C22 117.68(18) . . ?
Si1 Si1 C24 160.8(4) 2_655 . ?
C23 Si1 C24 108.9(3) . . ?
C22 Si1 C24 107.3(2) . . ?
Si1 Si1 C23 58.3(2) 2_655 2_655 ?
C23 Si1 C23 113.2(3) . 2_655 ?
C22 Si1 C23 104.16(16) . 2_655 ?
C24 Si1 C23 104.6(3) . 2_655 ?
C22 P1 C2 108.89(8) . . ?
C22 P1 P1 53.36(8) . 2_655 ?
C2 P1 P1 98.78(8) . 2_655 ?
C11 N1 C16 129.2(2) . . ?
C11 C1 B4 122.9(2) . . ?
C11 C1 B5 125.9(2) . . ?
B4 C1 B5 62.50(18) . . ?
C11 C1 B6 118.7(2) . . ?
B4 C1 B6 113.4(2) . . ?
B5 C1 B6 62.60(17) . . ?
C11 C1 C2 116.17(17) . . ?
B4 C1 C2 108.80(19) . . ?
B5 C1 C2 109.3(2) . . ?
B6 C1 C2 60.07(15) . . ?
C11 C1 B3 114.6(2) . . ?
B4 C1 B3 62.69(16) . . ?
B5 C1 B3 113.2(2) . . ?
B6 C1 B3 111.0(2) . . ?
C2 C1 B3 58.88(14) . . ?
B7 C2 B11 62.67(18) . . ?
B7 C2 B3 63.11(17) . . ?
B11 C2 B3 114.0(2) . . ?
B7 C2 B6 113.7(2) . . ?
B11 C2 B6 62.31(18) . . ?
B3 C2 B6 112.09(19) . . ?
B7 C2 C1 110.52(18) . . ?
B11 C2 C1 109.30(19) . . ?
B3 C2 C1 60.64(15) . . ?
B6 C2 C1 59.53(15) . . ?
B7 C2 P1 126.12(17) . . ?
B11 C2 P1 118.81(17) . . ?
B3 C2 P1 122.51(17) . . ?
B6 C2 P1 111.26(16) . . ?
C1 C2 P1 117.12(15) . . ?
N1 C11 C12 129.2(2) . . ?
N1 C11 C1 110.4(2) . . ?
C12 C11 C1 120.4(2) . . ?
C15 C12 C11 113.4(2) . . ?
C15 C12 C14 107.1(3) . . ?
C11 C12 C14 109.5(3) . . ?
C15 C12 C13 104.8(3) . . ?
C11 C12 C13 110.9(2) . . ?
C14 C12 C13 111.0(3) . . ?
C21 C16 C17 121.1(3) . . ?
C21 C16 N1 119.4(3) . . ?
C17 C16 N1 119.3(3) . . ?
C16 C17 C18 117.6(4) . . ?
C19 C18 C17 121.4(4) . . ?
C20 C19 C18 119.9(4) . . ?
C19 C20 C21 120.7(4) . . ?
C16 C21 C20 119.3(4) . . ?
Si1 C22 Si1 36.21(14) . 2_655 ?
Si1 C22 P1 141.04(8) . . ?
Si1 C22 P1 138.40(8) 2_655 . ?
Si1 C22 P1 138.40(8) . 2_655 ?
Si1 C22 P1 141.04(8) 2_655 2_655 ?
P1 C22 P1 73.28(16) . 2_655 ?
Si1 C23 Si1 34.27(13) . 2_655 ?
O1 C25 C26 104.5(10) . . ?
C27 C26 C25 102.2(9) . . ?
C28 C27 C26 99.9(11) . . ?
O1 C28 C27 112.0(12) . . ?
C2 B3 C1 60.49(14) . . ?
C2 B3 B8 104.8(2) . . ?
C1 B3 B8 104.7(2) . . ?
C2 B3 B7 57.92(16) . . ?
C1 B3 B7 106.3(2) . . ?
B8 B3 B7 59.73(17) . . ?
C2 B3 B4 106.0(2) . . ?
C1 B3 B4 57.52(15) . . ?
B8 B3 B4 59.79(18) . . ?
B7 B3 B4 107.5(2) . . ?
C1 B4 B9 105.7(2) . . ?
C1 B4 B5 58.85(17) . . ?
B9 B4 B5 59.7(2) . . ?
C1 B4 B8 106.3(2) . . ?
B9 B4 B8 60.4(2) . . ?
B5 B4 B8 108.0(3) . . ?
C1 B4 B3 59.80(15) . . ?
B9 B4 B3 107.8(2) . . ?
B5 B4 B3 108.0(2) . . ?
B8 B4 B3 59.59(17) . . ?
C1 B5 B9 105.9(2) . . ?
C1 B5 B10 106.2(2) . . ?
B9 B5 B10 60.6(2) . . ?
C1 B5 B4 58.65(16) . . ?
B9 B5 B4 60.2(2) . . ?
B10 B5 B4 108.5(3) . . ?
C1 B5 B6 59.25(16) . . ?
B9 B5 B6 108.2(3) . . ?
B10 B5 B6 59.87(19) . . ?
B4 B5 B6 107.6(2) . . ?
C1 B6 C2 60.40(15) . . ?
C1 B6 B10 105.1(2) . . ?
C2 B6 B10 104.6(2) . . ?
C1 B6 B11 106.5(2) . . ?
C2 B6 B11 57.89(16) . . ?
B10 B6 B11 59.58(19) . . ?
C1 B6 B5 58.14(16) . . ?
C2 B6 B5 106.1(2) . . ?
B10 B6 B5 59.5(2) . . ?
B11 B6 B5 107.2(2) . . ?
C2 B7 B11 58.86(17) . . ?
C2 B7 B8 105.7(2) . . ?
B11 B7 B8 108.0(2) . . ?
C2 B7 B12 105.7(2) . . ?
B11 B7 B12 59.92(19) . . ?
B8 B7 B12 60.35(19) . . ?
C2 B7 B3 58.97(15) . . ?
B11 B7 B3 107.6(2) . . ?
B8 B7 B3 59.90(18) . . ?
B12 B7 B3 108.1(2) . . ?
B7 B8 B3 60.37(17) . . ?
B7 B8 B4 108.7(2) . . ?
B3 B8 B4 60.62(17) . . ?
B7 B8 B12 59.83(18) . . ?
B3 B8 B12 108.0(2) . . ?
B4 B8 B12 107.6(3) . . ?
B7 B8 B9 107.7(2) . . ?
B3 B8 B9 108.0(2) . . ?
B4 B8 B9 59.5(2) . . ?
B12 B8 B9 59.6(2) . . ?
B5 B9 B4 60.18(19) . . ?
B5 B9 B12 108.4(2) . . ?
B4 B9 B12 108.4(2) . . ?
B5 B9 B10 59.8(2) . . ?
B4 B9 B10 107.9(2) . . ?
B12 B9 B10 60.1(2) . . ?
B5 B9 B8 108.2(2) . . ?
B4 B9 B8 60.11(19) . . ?
B12 B9 B8 60.1(2) . . ?
B10 B9 B8 107.9(2) . . ?
B11 B10 B5 108.7(2) . . ?
B11 B10 B6 60.42(18) . . ?
B5 B10 B6 60.58(19) . . ?
B11 B10 B9 107.6(3) . . ?
B5 B10 B9 59.5(2) . . ?
B6 B10 B9 107.8(2) . . ?
B11 B10 B12 59.8(2) . . ?
B5 B10 B12 107.8(3) . . ?
B6 B10 B12 108.2(2) . . ?
B9 B10 B12 59.7(2) . . ?
C2 B11 B10 106.4(2) . . ?
C2 B11 B7 58.47(16) . . ?
B10 B11 B7 108.8(2) . . ?
C2 B11 B12 105.7(2) . . ?
B10 B11 B12 60.5(2) . . ?
B7 B11 B12 60.22(19) . . ?
C2 B11 B6 59.80(16) . . ?
B10 B11 B6 60.0(2) . . ?
B7 B11 B6 108.3(2) . . ?
B12 B11 B6 108.4(2) . . ?
B11 B12 B7 59.87(18) . . ?
B11 B12 B9 107.8(3) . . ?
B7 B12 B9 108.2(2) . . ?
B11 B12 B10 59.6(2) . . ?
B7 B12 B10 107.8(2) . . ?
B9 B12 B10 60.1(2) . . ?
B11 B12 B8 107.5(2) . . ?
B7 B12 B8 59.82(19) . . ?
B9 B12 B8 60.2(2) . . ?
B10 B12 B8 108.0(3) . . ?

loop_
_geom_bond_atom_site_label_1
_geom_bond_atom_site_label_2
_geom_bond_distance
_geom_bond_site_symmetry_2
_geom_bond_publ_flag
O1 C28 1.246(13) . ?
O1 C25 1.291(13) . ?
Si1 Si1 1.121(3) 2_655 ?
Si1 C23 1.694(5) . ?
Si1 C22 1.804(4) . ?
Si1 C24 1.842(8) . ?
Si1 C23 1.989(5) 2_655 ?
P1 C22 1.837(3) . ?
P1 C2 1.881(2) . ?
P1 P1 2.1927(13) 2_655 ?
N1 C11 1.269(3) . ?
N1 C16 1.410(3) . ?
C1 C11 1.543(4) . ?
C1 B4 1.706(4) . ?
C1 B5 1.710(4) . ?
C1 B6 1.730(4) . ?
C1 C2 1.745(3) . ?
C1 B3 1.748(4) . ?
C2 B7 1.698(4) . ?
C2 B11 1.704(4) . ?
C2 B3 1.717(4) . ?
C2 B6 1.739(4) . ?
C11 C12 1.543(4) . ?
C12 C15 1.535(5) . ?
C12 C14 1.546(5) . ?
C12 C13 1.550(4) . ?
C16 C21 1.382(4) . ?
C16 C17 1.391(4) . ?
C17 C18 1.406(5) . ?
C18 C19 1.369(7) . ?
C19 C20 1.365(7) . ?
C20 C21 1.392(5) . ?
C22 Si1 1.804(4) 2_655 ?
C22 P1 1.837(3) 2_655 ?
C23 Si1 1.989(5) 2_655 ?
C25 C26 1.518(17) . ?
C26 C27 1.484(18) . ?
C27 C28 1.447(15) . ?
B3 B8 1.778(4) . ?
B3 B7 1.787(4) . ?
B3 B4 1.797(4) . ?
B4 B9 1.771(5) . ?
B4 B5 1.772(5) . ?
B4 B8 1.782(5) . ?
B5 B9 1.763(5) . ?
B5 B10 1.768(5) . ?
B5 B6 1.787(4) . ?
B6 B10 1.774(5) . ?
B6 B11 1.782(5) . ?
B7 B11 1.769(5) . ?
B7 B8 1.775(4) . ?
B7 B12 1.776(5) . ?
B8 B12 1.785(5) . ?
B8 B9 1.787(5) . ?
B9 B12 1.776(5) . ?
B9 B10 1.783(5) . ?
B10 B11 1.767(5) . ?
B10 B12 1.783(6) . ?
B11 B12 1.770(5) . ?
